data_2011894
loop_
_publ_author_name
'Pilati, Tullio'
'Casalone, Gianluigi'

_publ_section_title
;
 Two 17-hydroxy-9(10\\rightarrow 5)-<i>abeo</i>-estr-4-ene-3,10-diones
;
_journal_issue 4
_journal_name_full 'Acta Crystallographica Section C'
_journal_page_first 495
_journal_page_last 496
_journal_paper_doi 10.1107/S0108270101001767
_journal_volume 57
_journal_year 2001
_chemical_formula_sum 'C18 H26 O3'
_chemical_formula_weight 290.39
_chemical_name_systematic
;
(5R,9R,17S)-9(10\\rightarrow5)-abeo-4,5-dihydroestrene-17-hydroxy-3,10-dione
;
_space_group_IT_number 19
_symmetry_cell_setting orthorhombic
_symmetry_space_group_name_Hall 'P 2ac 2ab'
_symmetry_space_group_name_H-M 'P 21 21 21'
_audit_creation_method SHELXL-97
_cell_angle_alpha 90.00
_cell_angle_beta 90.00
_cell_angle_gamma 90.00
_cell_formula_units_Z 4
_cell_length_a 6.6278(5)
_cell_length_b 11.1491(9)
_cell_length_c 21.1609(19)
_cell_measurement_reflns_used 60
_cell_measurement_temperature 293(2)
_cell_measurement_theta_max 12.492
_cell_measurement_theta_min 3.699
_cell_volume 1563.7(2)
_computing_cell_refinement XSCANS
_computing_data_collection 'XSCANS (Bruker, 1997)'
_computing_data_reduction XSCANS
_computing_molecular_graphics 'ORTEPIII (Burnett & Johnson, 1996)'
_computing_publication_material SHELXL97
_computing_structure_refinement 'SHELXL97 (Sheldrick, 1997)'
_computing_structure_solution 'SIR92 (Altomare et al., 1994)'
_diffrn_ambient_temperature 293(2)
_diffrn_measured_fraction_theta_full 1.000
_diffrn_measured_fraction_theta_max 1.000
_diffrn_measurement_device 'Bruker P4'
_diffrn_measurement_method '2\q/\w scans'
_diffrn_radiation_monochromator graphite
_diffrn_radiation_source 'fine-focus sealed tube'
_diffrn_radiation_type MoK\a
_diffrn_radiation_wavelength .71073
_diffrn_reflns_av_R_equivalents .0259
_diffrn_reflns_av_sigmaI/netI .0408
_diffrn_reflns_limit_h_max 8
_diffrn_reflns_limit_h_min 0
_diffrn_reflns_limit_k_max 14
_diffrn_reflns_limit_k_min 0
_diffrn_reflns_limit_l_max 27
_diffrn_reflns_limit_l_min 0
_diffrn_reflns_number 4127
_diffrn_reflns_theta_full 27.50
_diffrn_reflns_theta_max 27.50
_diffrn_reflns_theta_min 1.92
_diffrn_standards_decay_% .0
_diffrn_standards_interval_count 197
_diffrn_standards_number 3
_exptl_absorpt_coefficient_mu .082
_exptl_absorpt_correction_type none
_exptl_crystal_colour colourless
_exptl_crystal_density_diffrn 1.234
_exptl_crystal_density_method 'not measured'
_exptl_crystal_description 'squared prism'
_exptl_crystal_F_000 632
_exptl_crystal_size_max .34
_exptl_crystal_size_mid .24
_exptl_crystal_size_min .22
_refine_diff_density_max .120
_refine_diff_density_min -.134
_refine_ls_abs_structure_details 'based on the reagents configuration'
_refine_ls_extinction_coef .011(2)
_refine_ls_extinction_method 'SHELXL97 (Sheldrick, 1997)'
_refine_ls_goodness_of_fit_ref .960
_refine_ls_hydrogen_treatment refall
_refine_ls_matrix_type full
_refine_ls_number_parameters 295
_refine_ls_number_reflns 2094
_refine_ls_number_restraints 0
_refine_ls_restrained_S_all .960
_refine_ls_R_factor_all .0650
_refine_ls_R_factor_gt .0393
_refine_ls_shift/su_max .002
_refine_ls_shift/su_mean .000
_refine_ls_structure_factor_coef Fsqd
_refine_ls_weighting_details 'w=1/[\s^2^(Fo^2^)+(0.0478P)^2^] where P=(Fo^2^+2Fc^2^)/3'
_refine_ls_weighting_scheme calc
_refine_ls_wR_factor_ref .0915
_reflns_number_gt 1400
_reflns_number_total 2094
_reflns_threshold_expression I>2\s(I)
_cod_data_source_file na1501.cif
_cod_data_source_block III
_cod_depositor_comments
;
The following automatic conversions were performed:
'_geom_bond_publ_flag' value 'NO' changed to 'no' according to
'/home/saulius/struct/CIF-dictionaries/cif_core.dic' dictionary named
'cif_core.dic' version 2.4.1 from 2010-06-29 (50 times).

Automatic conversion script
Id: cif_fix_enum 1527 2010-12-29 10:47:43Z saulius 

The following automatic conversions were performed:

'_geom_bond_publ_flag' value 'NO' changed to 'no' according to
/home/saulius/struct/CIF-dictionaries/cif_core.dic dictionary named
'cif_core.dic' version 2.4.1 from 2010-06-29 (50
times).

'_geom_angle_publ_flag' value 'NO' changed to 'no' according
to /home/saulius/struct/CIF-dictionaries/cif_core.dic dictionary
named 'cif_core.dic' version 2.4.1 from 2010-06-29 (103
times).

'_geom_torsion_publ_flag' value 'NO' changed to 'no'
according to /home/saulius/struct/CIF-dictionaries/cif_core.dic
dictionary named 'cif_core.dic' version 2.4.1 from 2010-06-29 (59
times).

Automatic conversion script
Id: cif_fix_values 1715 2011-07-08 13:25:40Z adriana 
;
_cod_database_code 2011894
_cod_database_fobs_code 2011894

loop_
_symmetry_equiv_pos_as_xyz
'x, y, z'
'-x+1/2, -y, z+1/2'
'-x, y+1/2, -z+1/2'
'x+1/2, -y+1/2, -z'

loop_
_atom_site_label
_atom_site_fract_x
_atom_site_fract_y
_atom_site_fract_z
_atom_site_U_iso_or_equiv
_atom_site_adp_type
_atom_site_calc_flag
_atom_site_refinement_flags
_atom_site_occupancy
_atom_site_disorder_assembly
_atom_site_disorder_group
_atom_site_type_symbol
O19 .1626(4) .3088(2) -.02593(9) .0874(8) Uani d . 1 . . O
O20 -.1972(3) .71231(16) .05072(8) .0640(6) Uani d . 1 . . O
O21 -.0468(4) .3123(2) .35090(9) .0753(7) Uani d . 1 . . O
C1 -.1000(5) .4460(2) -.04383(13) .0573(7) Uani d . 1 . . C
C2 -.1275(6) .5806(3) -.03453(13) .0554(7) Uani d . 1 . . C
C3 -.1371(4) .6152(2) .03377(11) .0453(6) Uani d . 1 . . C
C4 -.0671(4) .5215(2) .08033(11) .0450(7) Uani d . 1 . . C
C5 .1175(4) .4512(2) .05785(10) .0448(6) Uani d . 1 . . C
C6 .3049(5) .5331(3) .05274(14) .0579(7) Uani d . 1 . . C
C7 .3777(5) .5483(3) .12081(15) .0589(7) Uani d . 1 . . C
C8 .3248(4) .4291(2) .15490(12) .0486(6) Uani d . 1 . . C
C9 .1918(4) .3580(2) .10705(11) .0479(6) Uani d . 1 . . C
C10 .0715(5) .3945(2) -.00610(12) .0539(7) Uani d . 1 . . C
C11 .0315(5) .2734(2) .13390(13) .0556(8) Uani d . 1 . . C
C12 -.0559(4) .3078(3) .19812(12) .0507(7) Uani d . 1 . . C
C13 .1097(4) .3416(2) .24440(10) .0423(6) Uani d . 1 . . C
C14 .2227(4) .4501(2) .21781(11) .0417(5) Uani d . 1 . . C
C15 .3491(5) .4948(3) .27369(14) .0601(7) Uani d . 1 . . C
C16 .2222(5) .4638(3) .33235(13) .0652(8) Uani d . 1 . . C
C17 .0375(5) .3951(3) .30742(12) .0545(7) Uani d . 1 . . C
C18 .2494(6) .2336(3) .25718(15) .0602(8) Uani d . 1 . . C
H1A -.087(4) .421(2) -.0866(13) .057(7) Uiso d . 1 . . H
H1B -.221(5) .402(3) -.0244(13) .064(8) Uiso d . 1 . . H
H2A -.241(6) .615(3) -.0527(16) .100(13) Uiso d . 1 . . H
H2B -.012(5) .621(3) -.0499(14) .072(10) Uiso d . 1 . . H
H4A -.175(4) .465(2) .0845(11) .049(7) Uiso d . 1 . . H
H4B -.036(4) .556(2) .1217(13) .057(7) Uiso d . 1 . . H
H6A .275(5) .609(3) .0310(15) .088(11) Uiso d . 1 . . H
H6B .399(6) .489(3) .0283(17) .104(13) Uiso d . 1 . . H
H7A .298(4) .618(2) .1455(12) .064(8) Uiso d . 1 . . H
H7B .521(5) .565(3) .1224(13) .063(8) Uiso d . 1 . . H
H8 .452(4) .380(2) .1631(10) .047(7) Uiso d . 1 . . H
H9 .270(5) .308(3) .0836(12) .069(9) Uiso d . 1 . . H
H11A .100(5) .189(3) .1376(12) .075(9) Uiso d . 1 . . H
H11B -.075(5) .263(2) .1058(12) .054(8) Uiso d . 1 . . H
H12A -.131(5) .240(3) .2148(12) .060(8) Uiso d . 1 . . H
H12B -.149(4) .378(2) .1954(11) .048(7) Uiso d . 1 . . H
H14 .119(3) .5106(18) .2115(9) .031(5) Uiso d . 1 . . H
H15A .403(5) .580(3) .2712(14) .082(9) Uiso d . 1 . . H
H15B .475(4) .446(2) .2730(11) .057(7) Uiso d . 1 . . H
H16A .178(5) .536(3) .3564(14) .085(10) Uiso d . 1 . . H
H16B .302(4) .407(2) .3599(12) .068(8) Uiso d . 1 . . H
H17 -.069(4) .451(2) .2980(10) .039(6) Uiso d . 1 . . H
H18A .355(5) .252(2) .2880(13) .066(9) Uiso d . 1 . . H
H18B .167(6) .172(3) .2744(17) .109(13) Uiso d . 1 . . H
H18C .311(5) .207(3) .2181(13) .071(9) Uiso d . 1 . . H
H21 .057(7) .272(3) .3698(16) .113(15) Uiso d . 1 . . H

loop_
_atom_site_aniso_label
_atom_site_aniso_U_11
_atom_site_aniso_U_22
_atom_site_aniso_U_33
_atom_site_aniso_U_12
_atom_site_aniso_U_13
_atom_site_aniso_U_23
O19 .121(2) .0855(15) .0552(11) .0414(16) .0129(13) -.0148(11)
O20 .0903(15) .0489(10) .0529(10) .0220(11) -.0075(11) -.0006(9)
O21 .0834(16) .0901(16) .0523(12) .0005(14) .0113(12) .0199(11)
C1 .079(2) .0490(15) .0435(15) -.0022(17) .0000(15) -.0056(12)
C2 .073(2) .0505(15) .0427(14) .0045(17) -.0024(15) -.0003(12)
C3 .0518(15) .0415(13) .0426(12) .0013(13) .0007(12) .0028(11)
C4 .0525(17) .0474(15) .0350(13) .0098(14) .0049(12) .0032(11)
C5 .0523(14) .0445(13) .0376(11) .0100(14) .0092(11) .0031(11)
C6 .0549(17) .0599(18) .0589(17) .0040(16) .0145(15) .0138(15)
C7 .0437(15) .0634(18) .0696(18) -.0097(16) .0063(14) .0114(16)
C8 .0370(13) .0518(15) .0569(14) .0077(12) .0036(12) .0113(12)
C9 .0566(16) .0402(13) .0468(13) .0115(13) .0109(13) .0000(11)
C10 .0702(18) .0484(14) .0431(14) .0047(16) .0134(14) .0019(12)
C11 .076(2) .0397(15) .0513(15) -.0057(15) -.0082(16) .0014(12)
C12 .0503(17) .0505(15) .0512(15) -.0128(15) -.0015(13) .0103(13)
C13 .0451(14) .0399(12) .0419(12) .0035(12) .0003(11) .0045(10)
C14 .0366(12) .0362(11) .0524(13) .0036(11) -.0044(11) .0081(11)
C15 .0562(18) .0548(17) .0693(18) -.0057(15) -.0172(16) .0013(14)
C16 .085(2) .0580(18) .0521(15) .0044(18) -.0140(16) -.0022(15)
C17 .0605(17) .0577(16) .0454(14) .0103(16) .0046(13) .0076(13)
C18 .074(2) .0475(16) .0595(17) .0137(16) -.0058(18) .0069(14)

loop_
_atom_type_symbol
_atom_type_description
_atom_type_scat_dispersion_real
_atom_type_scat_dispersion_imag
_atom_type_scat_source
C C .0033 .0016 'International Tables Vol C Tables 4.2.6.8 and 6.1.1.4'
H H .0000 .0000 'International Tables Vol C Tables 4.2.6.8 and 6.1.1.4'
O O .0106 .0060 'International Tables Vol C Tables 4.2.6.8 and 6.1.1.4'

loop_
_geom_angle_atom_site_label_1
_geom_angle_atom_site_label_2
_geom_angle_atom_site_label_3
_geom_angle
_geom_angle_publ_flag
C17 O21 H21 108(2) no
C10 C1 C2 113.4(3) no
C10 C1 H1A 108.9(16) no
C2 C1 H1A 114.9(15) no
C10 C1 H1B 101.4(15) no
C2 C1 H1B 108.8(16) no
H1A C1 H1B 108(2) no
C3 C2 C1 112.5(2) no
C3 C2 H2A 105(2) no
C1 C2 H2A 117(2) no
C3 C2 H2B 104.2(19) no
C1 C2 H2B 109(2) no
H2A C2 H2B 108(3) no
O20 C3 C2 122.1(2) no
O20 C3 C4 121.8(2) no
C2 C3 C4 116.1(2) no
C3 C4 C5 113.4(2) no
C3 C4 H4A 106.6(14) no
C5 C4 H4A 106.8(15) no
C3 C4 H4B 112.3(16) no
C5 C4 H4B 108.0(16) no
H4A C4 H4B 110(2) no
C10 C5 C4 109.2(2) no
C10 C5 C6 110.1(2) no
C4 C5 C6 111.2(2) no
C10 C5 C9 112.5(2) no
C4 C5 C9 112.88(19) no
C6 C5 C9 100.8(2) no
C7 C6 C5 104.7(2) no
C7 C6 H6A 114.1(19) no
C5 C6 H6A 112(2) no
C7 C6 H6B 111(2) no
C5 C6 H6B 105(2) no
H6A C6 H6B 109(3) no
C6 C7 C8 105.8(2) no
C6 C7 H7A 112.6(14) no
C8 C7 H7A 106.6(13) no
C6 C7 H7B 111.3(17) no
C8 C7 H7B 111.5(17) no
H7A C7 H7B 109(2) no
C14 C8 C7 112.2(2) no
C14 C8 C9 113.4(2) no
C7 C8 C9 105.1(2) no
C14 C8 H8 107.7(13) no
C7 C8 H8 110.8(13) no
C9 C8 H8 107.6(13) no
C11 C9 C5 116.2(2) no
C11 C9 C8 117.7(2) no
C5 C9 C8 105.99(19) no
C11 C9 H9 102.6(19) no
C5 C9 H9 103.0(17) no
C8 C9 H9 110.2(19) no
O19 C10 C1 119.8(2) no
O19 C10 C5 122.5(3) no
C1 C10 C5 117.7(2) no
C12 C11 C9 116.1(2) no
C12 C11 H11A 108.9(15) no
C9 C11 H11A 106.3(17) no
C12 C11 H11B 108.2(16) no
C9 C11 H11B 111.6(16) no
H11A C11 H11B 105(2) no
C13 C12 C11 111.3(2) no
C13 C12 H12A 109.2(16) no
C11 C12 H12A 108.9(16) no
C13 C12 H12B 107.0(14) no
C11 C12 H12B 112.4(14) no
H12A C12 H12B 108(2) no
C12 C13 C14 108.25(19) no
C12 C13 C17 115.5(2) no
C14 C13 C17 99.49(19) no
C12 C13 C18 110.7(2) no
C14 C13 C18 112.8(2) no
C17 C13 C18 109.7(2) no
C8 C14 C13 114.9(2) no
C8 C14 C15 119.0(2) no
C13 C14 C15 104.0(2) no
C8 C14 H14 107.6(12) no
C13 C14 H14 104.8(12) no
C15 C14 H14 105.4(12) no
C14 C15 C16 104.5(2) no
C14 C15 H15A 117.1(17) no
C16 C15 H15A 116.3(18) no
C14 C15 H15B 105.5(15) no
C16 C15 H15B 110.2(15) no
H15A C15 H15B 103(2) no
C17 C16 C15 105.7(2) no
C17 C16 H16A 110(2) no
C15 C16 H16A 113.1(17) no
C17 C16 H16B 107.5(15) no
C15 C16 H16B 108.7(15) no
H16A C16 H16B 111(2) no
O21 C17 C16 114.6(2) no
O21 C17 C13 115.7(2) no
C16 C17 C13 104.1(2) no
O21 C17 H17 105.6(14) no
C16 C17 H17 109.2(13) no
C13 C17 H17 107.4(13) no
C13 C18 H18A 112.7(17) no
C13 C18 H18B 107(2) no
H18A C18 H18B 108(3) no
C13 C18 H18C 110.3(17) no
H18A C18 H18C 109(2) no
H18B C18 H18C 110(3) no

loop_
_geom_bond_atom_site_label_1
_geom_bond_atom_site_label_2
_geom_bond_site_symmetry_2
_geom_bond_distance
_geom_bond_publ_flag
O19 C10 . 1.206(3) no
O20 C3 . 1.208(3) no
O21 C17 . 1.418(3) no
O21 H21 . .91(4) no
C1 C10 . 1.503(4) no
C1 C2 . 1.525(4) no
C1 H1A . .95(3) no
C1 H1B . 1.03(3) no
C2 C3 . 1.497(4) no
C2 H2A . .93(4) no
C2 H2B . .94(3) no
C3 C4 . 1.509(3) no
C4 C5 . 1.530(3) no
C4 H4A . .95(3) no
C4 H4B . .98(3) no
C5 C10 . 1.524(3) no
C5 C6 . 1.546(4) no
C5 C9 . 1.551(3) no
C6 C7 . 1.528(4) no
C6 H6A . .98(3) no
C6 H6B . .95(4) no
C7 C8 . 1.552(4) no
C7 H7A . 1.08(3) no
C7 H7B . .97(3) no
C8 C14 . 1.511(3) no
C8 C9 . 1.559(4) no
C8 H8 . 1.02(2) no
C9 C11 . 1.530(4) no
C9 H9 . .91(3) no
C11 C12 . 1.526(4) no
C11 H11A . 1.05(3) no
C11 H11B . .93(3) no
C12 C13 . 1.518(3) no
C12 H12A . .97(3) no
C12 H12B . 1.00(3) no
C13 C14 . 1.530(3) no
C13 C17 . 1.537(3) no
C13 C18 . 1.543(4) no
C14 C15 . 1.533(4) no
C14 H14 . .97(2) no
C15 C16 . 1.539(5) no
C15 H15A . 1.01(3) no
C15 H15B . 1.00(3) no
C16 C17 . 1.537(4) no
C16 H16A . .99(3) no
C16 H16B . 1.01(3) no
C17 H17 . .97(2) no
C18 H18A . .98(3) no
C18 H18B . .95(4) no
C18 H18C . .97(3) no

loop_
_geom_torsion_atom_site_label_1
_geom_torsion_atom_site_label_2
_geom_torsion_atom_site_label_3
_geom_torsion_atom_site_label_4
_geom_torsion
_geom_torsion_publ_flag
C10 C1 C2 C3 -50.9(4) no
C1 C2 C3 O20 -165.2(3) no
C1 C2 C3 C4 14.9(4) no
O20 C3 C4 C5 -141.0(3) no
C2 C3 C4 C5 38.9(4) no
C3 C4 C5 C10 -55.9(3) no
C3 C4 C5 C6 65.7(3) no
C3 C4 C5 C9 178.2(2) no
C10 C5 C6 C7 -161.0(2) no
C4 C5 C6 C7 77.9(3) no
C9 C5 C6 C7 -42.0(3) no
C5 C6 C7 C8 32.1(3) no
C6 C7 C8 C14 -132.6(2) no
C6 C7 C8 C9 -8.9(3) no
C10 C5 C9 C11 -73.7(3) no
C4 C5 C9 C11 50.4(3) no
C6 C5 C9 C11 169.1(2) no
C10 C5 C9 C8 153.5(2) no
C4 C5 C9 C8 -82.4(3) no
C6 C5 C9 C8 36.3(2) no
C14 C8 C9 C11 -26.5(3) no
C7 C8 C9 C11 -149.4(2) no
C14 C8 C9 C5 105.5(2) no
C7 C8 C9 C5 -17.4(3) no
C2 C1 C10 O19 -149.7(3) no
C2 C1 C10 C5 32.7(4) no
C4 C5 C10 O19 -158.1(3) no
C6 C5 C10 O19 79.6(3) no
C9 C5 C10 O19 -31.9(4) no
C4 C5 C10 C1 19.5(3) no
C6 C5 C10 C1 -102.9(3) no
C9 C5 C10 C1 145.6(2) no
C5 C9 C11 C12 -98.2(3) no
C8 C9 C11 C12 29.0(4) no
C9 C11 C12 C13 -46.6(3) no
C11 C12 C13 C14 61.0(3) no
C11 C12 C13 C17 171.5(2) no
C11 C12 C13 C18 -63.0(3) no
C7 C8 C14 C13 162.1(2) no
C9 C8 C14 C13 43.2(3) no
C7 C8 C14 C15 -73.7(3) no
C9 C8 C14 C15 167.3(2) no
C12 C13 C14 C8 -61.2(3) no
C17 C13 C14 C8 177.8(2) no
C18 C13 C14 C8 61.6(3) no
C12 C13 C14 C15 167.0(2) no
C17 C13 C14 C15 45.9(3) no
C18 C13 C14 C15 -70.2(3) no
C8 C14 C15 C16 -160.7(2) no
C13 C14 C15 C16 -31.3(3) no
C14 C15 C16 C17 3.9(3) no
C15 C16 C17 O21 151.9(3) no
C15 C16 C17 C13 24.7(3) no
C12 C13 C17 O21 74.7(3) no
C14 C13 C17 O21 -169.7(2) no
C18 C13 C17 O21 -51.2(3) no
C12 C13 C17 C16 -158.7(2) no
C14 C13 C17 C16 -43.2(2) no
C18 C13 C17 C16 75.3(3) no

loop_
_cod_related_entry_id
_cod_related_entry_database
_cod_related_entry_code
1 ChemSpider 21182164
